data_4116955
loop_
_publ_author_name
'Roger C. Helgeson'
'Carolyn B. Knobler'
'Donald J. Cram'

_publ_section_title
;
 Correlations of Structure with Binding Ability Involving Nine
 Hemicarcerand Hosts and Twenty-Four Guests1
;
_journal_name_full 'Journal of the American Chemical Society'
_journal_page_first 3229
_journal_page_last 3244
_journal_paper_doi 10.1021/ja963379r
_journal_volume 119
_journal_year 1997
_chemical_formula_sum 'C204 H246 O38'
_chemical_formula_weight 3306.01
_chemical_name_common 'PE, 2-(MeO)C6H4OMe'
_chemical_name_systematic
; 
 ? 
;
_space_group_IT_number 2
_symmetry_cell_setting triclinic
_symmetry_space_group_name_Hall '-P 1'
_symmetry_space_group_name_H-M 'P -1'
_atom_sites_solution_hydrogens geom
_atom_sites_solution_primary direct
_atom_sites_solution_secondary difmap
_audit_creation_method SHELXL
_cell_angle_alpha 91.25(8)
_cell_angle_beta 117.04(6)
_cell_angle_gamma 69.95(7)
_cell_formula_units_Z 1
_cell_length_a 17.288(18)
_cell_length_b 18.419(17)
_cell_length_c 16.740(14)
_cell_measurement_temperature 175(2)
_cell_volume 4402(8)
_computing_data_collection 'UCLA Crystallographic Package'
_computing_molecular_graphics PLUTO
_computing_structure_refinement 'SHELXL-93 (Sheldrick, 1993)'
_computing_structure_solution 'SHELXS-86 (Sheldrick, 1990)'
_diffrn_ambient_temperature 175(2)
_diffrn_measurement_device 'Rigaku diffractometer'
_diffrn_measurement_method 'theta-2theta scans'
_diffrn_radiation_monochromator graphite
_diffrn_radiation_source 'fine-focus sealed tube'
_diffrn_radiation_type CuK\a
_diffrn_radiation_wavelength 1.54180
_diffrn_reflns_av_R_equivalents 0.0000
_diffrn_reflns_av_sigmaI/netI 0.0633
_diffrn_reflns_limit_h_max 17
_diffrn_reflns_limit_h_min 0
_diffrn_reflns_limit_k_max 20
_diffrn_reflns_limit_k_min -19
_diffrn_reflns_limit_l_max 16
_diffrn_reflns_limit_l_min -18
_diffrn_reflns_number 11951
_diffrn_reflns_theta_max 60.96
_diffrn_reflns_theta_min 2.59
_diffrn_standards_number 3
_exptl_absorpt_coefficient_mu 0.683
_exptl_crystal_colour colorless
_exptl_crystal_density_diffrn 1.247
_exptl_crystal_F_000 1774
_exptl_crystal_size_max 0.65
_exptl_crystal_size_mid 0.35
_exptl_crystal_size_min 0.35
_refine_diff_density_max 1.562
_refine_diff_density_min -0.740
_refine_diff_density_rms 0.128
_refine_ls_extinction_coef 0.0050(6)
_refine_ls_extinction_expression Fc^*^=kFc[1+0.001xFc^2^\l^3^/sin(2\q)]^-1/4^
_refine_ls_extinction_method SHELXL
_refine_ls_goodness_of_fit_all 1.047
_refine_ls_goodness_of_fit_obs 1.086
_refine_ls_matrix_type full
_refine_ls_number_parameters 557
_refine_ls_number_reflns 11942
_refine_ls_number_restraints 10
_refine_ls_restrained_S_all 1.058
_refine_ls_restrained_S_obs 1.089
_refine_ls_R_factor_all 0.1884
_refine_ls_R_factor_obs 0.1582
_refine_ls_shift/esd_max -8.936
_refine_ls_shift/esd_mean 0.159
_refine_ls_structure_factor_coef Fsqd
_refine_ls_weighting_details 'w=1/[\s^2^(Fo^2^)+(0.2288P)^2^+25.6726P] where P=(Fo^2^+2Fc^2^)/3'
_refine_ls_weighting_scheme calc
_refine_ls_wR_factor_all 0.4386
_refine_ls_wR_factor_obs 0.3969
_reflns_number_observed 9238
_reflns_number_total 11951
_reflns_observed_criterion >2sigma(I)
_cod_data_source_file ja963379r_4.cif
_cod_data_source_block structure50
_cod_depositor_comments
;
The following automatic conversions were performed:

'_refine_ls_weighting_scheme' value 'calc
w=1/[\s^2^(Fo^2^)+(0.2288P)^2^+25.6726P] where P=(Fo^2^+2Fc^2^)/3'
was changed to 'calc'. New tag '_refine_ls_weighting_details' was
created. The value of the new tag was set to
'w=1/[\s^2^(Fo^2^)+(0.2288P)^2^+25.6726P] where P=(Fo^2^+2Fc^2^)/3'.

Automatic conversion script
Id: cif_fix_values 3143 2015-03-26 13:38:13Z robertas 
;
_cod_original_cell_volume 4402.4(71)
_cod_database_code 4116955

loop_
_symmetry_equiv_pos_as_xyz
'x, y, z'
'-x, -y, -z'

loop_
_atom_site_label
_atom_site_type_symbol
_atom_site_fract_x
_atom_site_fract_y
_atom_site_fract_z
_atom_site_U_iso_or_equiv
_atom_site_thermal_displace_type
_atom_site_occupancy
_atom_site_calc_flag
_atom_site_refinement_flags
_atom_site_disorder_group
O1 O 0.4763(3) 0.1987(3) 0.2052(3) 0.0449(12) Uiso 1 d . .
C2 C 0.5437(6) 0.1205(5) 0.2447(6) 0.061(2) Uiso 1 d . .
H2A H 0.5852(6) 0.1194(5) 0.3081(6) 0.074 Uiso 1 calc R .
H2B H 0.5812(6) 0.1049(5) 0.2139(6) 0.074 Uiso 1 calc R .
C3 C 0.4965(7) 0.0624(6) 0.2378(7) 0.075(3) Uiso 1 d . .
H3PA H 0.5378(7) 0.0180(6) 0.2864(7) 0.090 Uiso 0.50 calc PR 1
H3PB H 0.4392(7) 0.0873(6) 0.2417(7) 0.090 Uiso 0.50 calc PR 1
H3EA H 0.4759(7) 0.0677(6) 0.2835(7) 0.090 Uiso 0.50 calc PR 2
H3EB H 0.5419(7) 0.0096(6) 0.2507(7) 0.090 Uiso 0.50 calc PR 2
C4P C 0.4760(17) 0.0372(14) 0.1492(15) 0.084(6) Uiso 0.50 d P 1
H4PA H 0.5186(17) 0.0427(14) 0.1292(15) 0.101 Uiso 0.50 calc PR 1
H4PB H 0.4816(17) -0.0170(14) 0.1522(15) 0.101 Uiso 0.50 calc PR 1
O5P O 0.3823(9) 0.0874(8) 0.0893(10) 0.069(3) Uiso 0.50 d P 1
O5E O 0.4108(7) 0.0746(5) 0.1424(7) 0.038(2) Uiso 0.50 d P 2
C6 C 0.3233(6) 0.0831(5) 0.1284(6) 0.059(2) Uiso 1 d . .
C7 C 0.2597(6) 0.1567(4) 0.1253(5) 0.049(2) Uiso 1 d . .
C8 C 0.1835(5) 0.1569(4) 0.1310(5) 0.044(2) Uiso 1 d . .
H8 H 0.1425(5) 0.2050(4) 0.1319(5) 0.053 Uiso 1 calc R .
C9 C 0.1615(5) 0.0922(4) 0.1355(5) 0.044(2) Uiso 1 d . .
C10 C 0.2260(5) 0.0191(4) 0.1344(5) 0.045(2) Uiso 1 d . .
C11 C 0.3031(6) 0.0173(5) 0.1308(5) 0.050(2) Uiso 1 d . .
O12 O 0.3667(4) -0.0567(3) 0.1345(4) 0.0557(14) Uiso 1 d . .
C13 C 0.3682(6) -0.0704(5) 0.0514(5) 0.052(2) Uiso 1 d . .
H13A H 0.3691(6) -0.0251(5) 0.0239(5) 0.063 Uiso 1 calc R .
H13B H 0.3128(6) -0.0801(5) 0.0094(5) 0.063 Uiso 1 calc R .
C14 C 0.4547(5) -0.1405(4) 0.0720(5) 0.043(2) Uiso 1 d . .
C15 C 0.4747(6) -0.1639(4) 0.0019(5) 0.049(2) Uiso 1 d . .
H15 H 0.4319(6) -0.1399(4) -0.0579(5) 0.059 Uiso 1 calc R .
C16 C 0.5594(6) -0.2236(5) 0.0222(6) 0.054(2) Uiso 1 d . .
H16 H 0.5733(6) -0.2397(5) -0.0244(6) 0.064 Uiso 1 calc R .
C17 C 0.6233(6) -0.2593(4) 0.1107(5) 0.048(2) Uiso 1 d . .
H17 H 0.6805(6) -0.2983(4) 0.1236(5) 0.057 Uiso 1 calc R .
C18 C 0.6023(5) -0.2372(4) 0.1809(5) 0.044(2) Uiso 1 d . .
C19 C 0.5174(5) -0.1773(4) 0.1597(5) 0.043(2) Uiso 1 d . .
H19 H 0.5027(5) -0.1619(4) 0.2059(5) 0.052 Uiso 1 calc R .
C20 C 0.6725(5) -0.2750(4) 0.2770(5) 0.044(2) Uiso 1 d . .
H20A H 0.6686(5) -0.3245(4) 0.2896(5) 0.053 Uiso 1 calc R .
H20B H 0.7353(5) -0.2852(4) 0.2868(5) 0.053 Uiso 1 calc R .
O21 O 0.6522(4) -0.2230(3) 0.3356(3) 0.0496(13) Uiso 1 d . .
O22 O 0.2031(4) -0.0459(3) 0.1295(4) 0.0516(13) Uiso 1 d . .
C23 C 0.2640(7) -0.1080(6) 0.2040(7) 0.073(3) Uiso 1 d . .
H23E H 0.3290(7) -0.1182(6) 0.2215(7) 0.088 Uiso 0.50 calc PR 1
H23E H 0.2521(7) -0.1556(6) 0.1890(7) 0.088 Uiso 0.50 calc PR 1
H23P H 0.3102(7) -0.1435(6) 0.1893(7) 0.088 Uiso 0.50 calc PR 2
H23P H 0.2974(7) -0.0857(6) 0.2556(7) 0.088 Uiso 0.50 calc PR 2
C24E C 0.2407(12) -0.0778(10) 0.2843(12) 0.058(4) Uiso 0.50 d P 1
H24E H 0.2723(12) -0.1206(10) 0.3343(12) 0.069 Uiso 0.50 calc PR 1
H24E H 0.2647(12) -0.0368(10) 0.3063(12) 0.069 Uiso 0.50 calc PR 1
C24P C 0.2290(13) -0.1528(10) 0.2330(12) 0.061(4) Uiso 0.50 d P 2
H24P H 0.2778(13) -0.2037(10) 0.2639(12) 0.073 Uiso 0.50 calc PR 2
H24P H 0.1782(13) -0.1607(10) 0.1808(12) 0.073 Uiso 0.50 calc PR 2
C25P C 0.1939(12) -0.1144(10) 0.2958(12) 0.056(4) Uiso 0.50 d P 2
H25P H 0.1666(12) -0.1452(10) 0.3129(12) 0.067 Uiso 0.50 calc PR 2
H25P H 0.2449(12) -0.1093(10) 0.3504(12) 0.067 Uiso 0.50 calc PR 2
O26 O 0.1299(4) -0.0445(3) 0.2514(4) 0.0608(15) Uiso 1 d . .
C27 C 0.1130(5) 0.0245(4) 0.2864(5) 0.046(2) Uiso 1 d . .
C28 C 0.0862(5) 0.0937(4) 0.2327(5) 0.043(2) Uiso 1 d . .
C29 C 0.0692(5) 0.1619(4) 0.2705(5) 0.042(2) Uiso 1 d . .
H29 H 0.0535(5) 0.2089(4) 0.2367(5) 0.051 Uiso 1 calc R .
C30 C 0.0745(5) 0.1636(4) 0.3564(5) 0.038(2) Uiso 1 d . .
C31 C 0.0966(5) 0.0932(4) 0.4050(5) 0.043(2) Uiso 1 d . .
C32 C 0.1176(5) 0.0234(4) 0.3719(5) 0.045(2) Uiso 1 d . .
O33 O 0.1527(4) -0.0467(3) 0.4271(3) 0.0488(13) Uiso 1 d . .
C34 C 0.0902(6) -0.0828(5) 0.4198(6) 0.052(2) Uiso 1 d . .
H34A H 0.0563(6) -0.0899(5) 0.3574(6) 0.063 Uiso 1 calc R .
H34B H 0.0452(6) -0.0502(5) 0.4377(6) 0.063 Uiso 1 calc R .
C35 C 0.1464(5) -0.1611(4) 0.4811(5) 0.043(2) Uiso 1 d . .
C36 C 0.0985(6) -0.2047(4) 0.4912(5) 0.050(2) Uiso 1 d . .
H36 H 0.0335(6) -0.1860(4) 0.4599(5) 0.059 Uiso 1 calc R .
C37 C 0.1489(6) -0.2757(5) 0.5479(6) 0.058(2) Uiso 1 d . .
H37 H 0.1171(6) -0.3045(5) 0.5555(6) 0.069 Uiso 1 calc R .
C38 C 0.2463(5) -0.3054(4) 0.5943(5) 0.046(2) Uiso 1 d . .
H38 H 0.2794(5) -0.3536(4) 0.6322(5) 0.055 Uiso 1 calc R .
C39 C 0.2937(5) -0.2618(4) 0.5832(5) 0.040(2) Uiso 1 d . .
C40 C 0.2428(5) -0.1894(4) 0.5275(5) 0.048(2) Uiso 1 d . .
H40 H 0.2742(5) -0.1595(4) 0.5214(5) 0.057 Uiso 1 calc R .
C41 C 0.6026(6) 0.2955(5) 0.3688(5) 0.051(2) Uiso 1 d . .
H41A H 0.5802(6) 0.3393(5) 0.3962(5) 0.061 Uiso 1 calc R .
H41B H 0.5798(6) 0.3145(5) 0.3056(5) 0.061 Uiso 1 calc R .
O42 O 0.5683(3) 0.2358(3) 0.3750(3) 0.0460(12) Uiso 1 d . .
O43 O 0.0899(4) 0.0933(3) 0.4849(3) 0.0501(13) Uiso 1 d . .
C44 C 0.1689(8) 0.0513(7) 0.5676(8) 0.081(3) Uiso 1 d . .
H44E H 0.1983(8) -0.0022(7) 0.5614(8) 0.097 Uiso 0.50 calc PR 1
H44E H 0.1519(8) 0.0507(7) 0.6153(8) 0.097 Uiso 0.50 calc PR 1
H44P H 0.1549(8) 0.0090(7) 0.5840(8) 0.097 Uiso 0.50 calc PR 2
H44P H 0.2189(8) 0.0268(7) 0.5525(8) 0.097 Uiso 0.50 calc PR 2
C45E C 0.2366(13) 0.0976(11) 0.5891(14) 0.065(5) Uiso 0.50 d P 1
H45E H 0.2619(13) 0.0885(11) 0.5470(14) 0.078 Uiso 0.50 calc PR 1
H45E H 0.2886(13) 0.0767(11) 0.6499(14) 0.078 Uiso 0.50 calc PR 1
C45P C 0.2055(18) 0.0769(15) 0.6402(17) 0.093(7) Uiso 0.50 d P 2
H45P H 0.2514(18) 0.0322(15) 0.6873(17) 0.112 Uiso 0.50 calc PR 2
H45P H 0.1571(18) 0.1030(15) 0.6568(17) 0.112 Uiso 0.50 calc PR 2
C46P C 0.2504(12) 0.1295(9) 0.6419(11) 0.053(4) Uiso 0.50 d P 2
H46P H 0.2784(12) 0.1426(9) 0.7024(11) 0.063 Uiso 0.50 calc PR 2
H46P H 0.2994(12) 0.1055(9) 0.6254(11) 0.063 Uiso 0.50 calc PR 2
O47 O 0.1848(4) 0.1943(3) 0.5819(4) 0.0557(14) Uiso 1 d . .
C48 C 0.2074(5) 0.2325(4) 0.5310(5) 0.040(2) Uiso 1 d . .
C49 C 0.1462(5) 0.2579(4) 0.4391(5) 0.039(2) Uiso 1 d . .
C50 C 0.1696(5) 0.3006(4) 0.3908(5) 0.040(2) Uiso 1 d . .
H50 H 0.1303(5) 0.3167(4) 0.3287(5) 0.048 Uiso 1 calc R .
C51 C 0.2485(5) 0.3199(4) 0.4315(5) 0.039(2) Uiso 1 d . .
C52 C 0.3078(5) 0.2931(4) 0.5233(5) 0.042(2) Uiso 1 d . .
C53 C 0.2865(5) 0.2510(4) 0.5732(5) 0.044(2) Uiso 1 d . .
O54 O 0.3854(4) 0.3128(3) 0.5668(4) 0.0556(14) Uiso 1 d . .
C55E C 0.4707(11) 0.2384(9) 0.5672(11) 0.045(4) Uiso 0.50 d P 1
H55E H 0.4455(11) 0.2049(9) 0.5259(11) 0.054 Uiso 0.50 calc PR 1
H55E H 0.5107(11) 0.2079(9) 0.6277(11) 0.054 Uiso 0.50 calc PR 1
C55P C 0.4717(10) 0.2696(9) 0.6241(10) 0.045(3) Uiso 0.50 d P 2
H55P H 0.4813(10) 0.2151(9) 0.6185(10) 0.054 Uiso 0.50 calc PR 2
H55P H 0.4819(10) 0.2760(9) 0.6853(10) 0.054 Uiso 0.50 calc PR 2
C56P C 0.5419(10) 0.2887(8) 0.6104(9) 0.040(3) Uiso 0.50 d P 2
H56P H 0.5309(10) 0.3438(8) 0.6126(9) 0.048 Uiso 0.50 calc PR 2
H56P H 0.6042(10) 0.2585(8) 0.6588(9) 0.048 Uiso 0.50 calc PR 2
C57 C 0.5365(8) 0.2728(6) 0.5331(7) 0.077(3) Uiso 1 d . .
H57E H 0.5731(8) 0.2969(6) 0.5799(7) 0.093 Uiso 0.50 calc PR 1
H57E H 0.5781(8) 0.2306(6) 0.5188(7) 0.093 Uiso 0.50 calc PR 1
H57P H 0.5267(8) 0.2238(6) 0.5243(7) 0.093 Uiso 0.50 calc PR 2
H57P H 0.5967(8) 0.2640(6) 0.5367(7) 0.093 Uiso 0.50 calc PR 2
O58 O 0.4667(3) 0.3285(3) 0.4546(3) 0.0446(12) Uiso 1 d . .
C59 C 0.4239(5) 0.2993(4) 0.3762(5) 0.040(2) Uiso 1 d . .
C60 C 0.3261(5) 0.3203(4) 0.3347(5) 0.044(2) Uiso 1 d . .
C61 C 0.2833(6) 0.2955(4) 0.2543(5) 0.044(2) Uiso 1 d . .
H61 H 0.2192(6) 0.3076(4) 0.2281(5) 0.053 Uiso 1 calc R .
C62 C 0.3314(5) 0.2527(4) 0.2089(5) 0.043(2) Uiso 1 d . .
C63 C 0.4271(5) 0.2343(4) 0.2511(5) 0.042(2) Uiso 1 d . .
C64 C 0.4722(5) 0.2576(4) 0.3333(5) 0.043(2) Uiso 1 d . .
C65 C 0.2713(5) 0.3689(4) 0.3797(5) 0.044(2) Uiso 1 d . .
H65 H 0.3125(5) 0.3918(4) 0.4250(5) 0.052 Uiso 1 calc R .
C66 C 0.1839(5) 0.4386(4) 0.3115(5) 0.044(2) Uiso 1 d . .
H66A H 0.2017(5) 0.4644(4) 0.2764(5) 0.053 Uiso 1 calc R .
H66B H 0.1379(5) 0.4187(4) 0.2696(5) 0.053 Uiso 1 calc R .
C67 C 0.1396(5) 0.4981(4) 0.3570(5) 0.047(2) Uiso 1 d . .
H67A H 0.1244(5) 0.4717(4) 0.3941(5) 0.056 Uiso 1 calc R .
H67B H 0.1850(5) 0.5194(4) 0.3972(5) 0.056 Uiso 1 calc R .
C68 C 0.0522(6) 0.5648(5) 0.2918(6) 0.053(2) Uiso 1 d . .
H68A H 0.0037(6) 0.5446(5) 0.2569(6) 0.063 Uiso 1 calc R .
H68B H 0.0652(6) 0.5873(5) 0.2496(6) 0.063 Uiso 1 calc R .
C69 C 0.0164(6) 0.6286(5) 0.3393(6) 0.061(2) Uiso 1 d . .
H69A H 0.0642(6) 0.6498(5) 0.3729(6) 0.073 Uiso 1 calc R .
H69B H 0.0049(6) 0.6059(5) 0.3826(6) 0.073 Uiso 1 calc R .
C70 C -0.0736(8) 0.6950(6) 0.2731(7) 0.081(3) Uiso 1 d . .
H70A H -0.0956(31) 0.7321(24) 0.3064(8) 0.122 Uiso 1 calc R .
H70B H -0.1205(19) 0.6740(9) 0.2379(38) 0.122 Uiso 1 calc R .
H70C H -0.0614(14) 0.7206(30) 0.2332(35) 0.122 Uiso 1 calc R .
C71 C 0.0582(5) 0.2398(4) 0.3945(5) 0.041(2) Uiso 1 d . .
H71 H 0.0441(5) 0.2311(4) 0.4431(5) 0.050 Uiso 1 calc R .
C72 C -0.0273(5) 0.3074(4) 0.3253(5) 0.042(2) Uiso 1 d . .
H72A H -0.0820(5) 0.2937(4) 0.3052(5) 0.050 Uiso 1 calc R .
H72B H -0.0191(5) 0.3144(4) 0.2727(5) 0.050 Uiso 1 calc R .
C73 C -0.0455(5) 0.3852(4) 0.3617(5) 0.043(2) Uiso 1 d . .
H73A H -0.0400(5) 0.3761(4) 0.4212(5) 0.052 Uiso 1 calc R .
H73B H 0.0017(5) 0.4055(4) 0.3685(5) 0.052 Uiso 1 calc R .
C74 C -0.1414(5) 0.4453(4) 0.2994(5) 0.049(2) Uiso 1 d . .
H74A H -0.1511(5) 0.4468(4) 0.2376(5) 0.059 Uiso 1 calc R .
H74B H -0.1883(5) 0.4291(4) 0.3016(5) 0.059 Uiso 1 calc R .
C75 C -0.1551(6) 0.5265(5) 0.3237(6) 0.056(2) Uiso 1 d . .
H75A H -0.1090(6) 0.5428(5) 0.3198(6) 0.067 Uiso 1 calc R .
H75B H -0.2165(6) 0.5622(5) 0.2787(6) 0.067 Uiso 1 calc R .
C76 C -0.1473(7) 0.5345(6) 0.4161(7) 0.076(3) Uiso 1 d . .
H76A H -0.1617(51) 0.5885(9) 0.4238(20) 0.114 Uiso 1 calc R .
H76B H -0.0847(16) 0.5039(35) 0.4617(7) 0.114 Uiso 1 calc R .
H76C H -0.1906(38) 0.5163(41) 0.4219(19) 0.114 Uiso 1 calc R .
C77 C 0.0738(5) 0.0948(4) 0.1365(5) 0.044(2) Uiso 1 d . .
H77 H 0.0637(5) 0.0470(4) 0.1161(5) 0.053 Uiso 1 calc R .
C78 C -0.0115(5) 0.1646(4) 0.0683(5) 0.048(2) Uiso 1 d . .
H78A H -0.0045(5) 0.2127(4) 0.0889(5) 0.058 Uiso 1 calc R .
H78B H -0.0122(5) 0.1636(4) 0.0100(5) 0.058 Uiso 1 calc R .
C79 C -0.1034(6) 0.1658(5) 0.0552(6) 0.053(2) Uiso 1 d . .
H79A H -0.1028(6) 0.1663(5) 0.1134(6) 0.063 Uiso 1 calc R .
H79B H -0.1113(6) 0.1182(5) 0.0334(6) 0.063 Uiso 1 calc R .
C80 C -0.1863(5) 0.2364(5) -0.0118(5) 0.051(2) Uiso 1 d . .
H80A H -0.1822(5) 0.2836(5) 0.0137(5) 0.061 Uiso 1 calc R .
H80B H -0.1822(5) 0.2395(5) -0.0674(5) 0.061 Uiso 1 calc R .
C81 C -0.2792(6) 0.2336(5) -0.0343(6) 0.066(2) Uiso 1 d . .
H81A H -0.2863(6) 0.2363(5) 0.0200(6) 0.079 Uiso 1 calc R .
H81B H -0.2808(6) 0.1839(5) -0.0537(6) 0.079 Uiso 1 calc R .
C82 C -0.3607(7) 0.2994(6) -0.1084(7) 0.072(3) Uiso 1 d . .
H82A H -0.4184(7) 0.2960(25) -0.1182(35) 0.108 Uiso 1 calc R .
H82B H -0.3563(28) 0.2950(25) -0.1636(15) 0.108 Uiso 1 calc R .
H82C H -0.3588(29) 0.3488(6) -0.0902(22) 0.108 Uiso 1 calc R .
C83 C 0.2795(6) 0.2291(4) 0.1169(5) 0.048(2) Uiso 1 d . .
H83 H 0.3218(6) 0.2157(4) 0.0903(5) 0.057 Uiso 1 calc R .
C84 C 0.1914(6) 0.2976(4) 0.0507(5) 0.050(2) Uiso 1 d . .
H84A H 0.1595(6) 0.2792(4) -0.0052(5) 0.060 Uiso 1 calc R .
H84B H 0.1495(6) 0.3151(4) 0.0769(5) 0.060 Uiso 1 calc R .
C85 C 0.2105(6) 0.3671(5) 0.0282(6) 0.057(2) Uiso 1 d . .
H85A H 0.2531(6) 0.3788(5) 0.0842(6) 0.069 Uiso 1 calc R .
H85B H 0.2415(6) 0.3525(5) -0.0089(6) 0.069 Uiso 1 calc R .
C86 C 0.1238(6) 0.4402(5) -0.0215(6) 0.056(2) Uiso 1 d . .
H86A H 0.0810(6) 0.4279(5) -0.0769(6) 0.068 Uiso 1 calc R .
H86B H 0.0934(6) 0.4547(5) 0.0161(6) 0.068 Uiso 1 calc R .
C87 C 0.1397(7) 0.5095(5) -0.0459(7) 0.067(2) Uiso 1 d . .
H87A H 0.1844(7) 0.5204(5) 0.0093(7) 0.080 Uiso 1 calc R .
H87B H 0.1682(7) 0.4954(5) -0.0851(7) 0.080 Uiso 1 calc R .
C88 C 0.0564(7) 0.5822(6) -0.0915(7) 0.078(3) Uiso 1 d . .
H88A H 0.0730(14) 0.6206(16) -0.1107(47) 0.117 Uiso 1 calc R .
H88B H 0.0328(33) 0.6017(25) -0.0501(18) 0.117 Uiso 1 calc R .
H88C H 0.0090(21) 0.5715(11) -0.1435(31) 0.117 Uiso 1 calc R .
C1X C 0.2331(8) 0.0388(6) -0.1583(7) 0.076(3) Uiso 1 d . .
C2X C 0.1989(8) 0.0980(6) -0.1176(7) 0.081(3) Uiso 1 d . .
H2X H 0.2274(8) 0.1341(6) -0.0969(7) 0.097 Uiso 1 calc R .
C3X C 0.1242(8) 0.1035(7) -0.1078(8) 0.087(3) Uiso 1 d . .
H3X H 0.1030(8) 0.1419(7) -0.0777(8) 0.105 Uiso 1 calc R .
C4X C 0.0800(9) 0.0535(7) -0.1416(8) 0.096(4) Uiso 1 d . .
H4X H 0.0280(9) 0.0583(7) -0.1349(8) 0.115 Uiso 1 calc R .
C5X C 0.1105(7) -0.0049(6) -0.1860(7) 0.070(3) Uiso 1 d . .
H5X H 0.0791(7) -0.0389(6) -0.2088(7) 0.084 Uiso 1 calc R .
C6X C 0.1853(6) -0.0122(5) -0.1957(6) 0.061(2) Uiso 1 d . .
O7X O 0.2237(5) -0.0683(4) -0.2364(5) 0.077(2) Uiso 1 d . .
C8X C 0.1712(8) -0.1159(6) -0.2811(7) 0.080(3) Uiso 1 d . .
H8XA H 0.2049(26) -0.1548(29) -0.3049(46) 0.119 Uiso 1 calc R .
H8XB H 0.1114(23) -0.0836(9) -0.3300(34) 0.119 Uiso 1 calc R .
H8XC H 0.1620(47) -0.1413(36) -0.2385(15) 0.119 Uiso 1 calc R .
O9XA O 0.3323(8) 0.0055(7) -0.1473(8) 0.055(3) Uiso 0.50 d P 1
C10A C 0.3890(12) 0.0513(10) -0.1062(12) 0.058(4) Uiso 0.50 d P 1
O9XB O 0.2857(9) 0.0450(8) -0.1926(9) 0.068(3) Uiso 0.50 d P 2
C10X C 0.3183(16) 0.1096(13) -0.1696(15) 0.079(6) Uiso 0.50 d P 2
C1Y C 0.6038(6) 0.4212(5) 0.1465(6) 0.057(2) Uiso 1 d . .
C2Y C 0.6231(7) 0.4171(6) 0.0753(7) 0.072(3) Uiso 1 d . .
H2Y H 0.6295(7) 0.3720(6) 0.0488(7) 0.087 Uiso 1 calc R .
C3Y C 0.6330(8) 0.4801(7) 0.0426(8) 0.087(3) Uiso 1 d . .
H3Y H 0.6465(8) 0.4768(7) -0.0055(8) 0.104 Uiso 1 calc R .
C4Y C 0.6232(7) 0.5463(6) 0.0800(7) 0.079(3) Uiso 1 d . .
H4Y H 0.6289(7) 0.5885(6) 0.0569(7) 0.095 Uiso 1 calc R .
C5Y C 0.6043(6) 0.5514(5) 0.1536(6) 0.064(2) Uiso 1 d . .
H57 H 0.5974(6) 0.5968(5) 0.1795(6) 0.076 Uiso 1 calc R .
C6Y C 0.5961(6) 0.4883(5) 0.1867(6) 0.057(2) Uiso 1 d . .
O7Y O 0.5795(5) 0.4851(4) 0.2588(5) 0.076(2) Uiso 1 d . .
C8Y C 0.5766(8) 0.5509(6) 0.3070(8) 0.083(3) Uiso 1 d . .
H8Y1 H 0.5650(56) 0.5417(22) 0.3560(34) 0.125 Uiso 1 calc R .
H8Y2 H 0.5275(37) 0.5974(10) 0.2662(15) 0.125 Uiso 1 calc R .
H8Y3 H 0.6355(21) 0.5573(29) 0.3309(47) 0.125 Uiso 1 calc R .
O9Y O 0.5915(5) 0.3634(4) 0.1821(4) 0.073(2) Uiso 1 d . .
C10Y C 0.5998(9) 0.2926(7) 0.1427(9) 0.098(4) Uiso 1 d . .
H10Y H 0.5878(64) 0.2572(23) 0.1727(43) 0.147 Uiso 1 calc R .
H10Y H 0.6619(21) 0.2685(29) 0.1501(56) 0.147 Uiso 1 calc R .
H10Y H 0.5552(45) 0.3049(10) 0.0792(16) 0.147 Uiso 1 calc R .
C1Z C 0.2972(10) 0.5589(9) 0.2524(8) 0.082(6) Uiso 0.50 d PGD 1
C2Z C 0.3702(8) 0.5395(9) 0.3410(10) 0.115(10) Uiso 0.50 d PGD 1
C3Z C 0.3591(8) 0.5815(8) 0.4075(7) 0.074(5) Uiso 0.50 d PG 1
C4Z C 0.2750(10) 0.6430(8) 0.3854(8) 0.065(5) Uiso 0.50 d PG 1
C5Z C 0.2020(8) 0.6624(8) 0.2968(9) 0.105(9) Uiso 0.50 d PG 1
C6Z C 0.2131(9) 0.6203(8) 0.2303(7) 0.072(5) Uiso 0.50 d PGD 1
O7Z O 0.1498(11) 0.6370(9) 0.1453(11) 0.090(4) Uiso 0.50 d P 1
C8Z C 0.0680(19) 0.7004(16) 0.1232(18) 0.100(7) Uiso 0.50 d P 1
O9Z O 0.3029(10) 0.5202(8) 0.1801(9) 0.083(4) Uiso 0.50 d PD 1
C10Z C 0.3774(12) 0.4613(9) 0.1978(12) 0.063(4) Uiso 0.50 d PD 1
C1ZB C 0.3877(11) 0.5127(9) 0.4510(9) 0.086(6) Uiso 0.50 d PG 2
C2ZB C 0.3340(14) 0.5791(11) 0.4699(10) 0.108(8) Uiso 0.50 d PG 2
C3ZB C 0.2690(14) 0.6426(10) 0.4014(13) 0.203(27) Uiso 0.50 d PG 2
C4ZB C 0.2578(12) 0.6397(8) 0.3138(11) 0.088(7) Uiso 0.50 d PGD 2
C5ZB C 0.3114(12) 0.5732(10) 0.2949(9) 0.098(7) Uiso 0.50 d PGD 2
C6ZB C 0.3764(11) 0.5097(8) 0.3634(11) 0.088(7) Uiso 0.50 d PGD 2
O7ZB O 0.1973(21) 0.6935(18) 0.2333(20) 0.176(10) Uiso 0.50 d P 2
C8ZB C 0.1268(26) 0.7445(22) 0.2482(25) 0.141(11) Uiso 0.50 d P 2
O9ZB O 0.3045(19) 0.5680(16) 0.2111(14) 0.175(10) Uiso 0.50 d PD 2
C1BZ C 0.3610(53) 0.4856(31) 0.1993(45) 0.311(46) Uiso 0.50 d PD 2
C1G C 0.4878(12) 0.0354(8) 0.4769(11) 0.118(5) Uiso 1 d . .
C3G C 0.4627(17) -0.0561(15) 0.5429(17) 0.078(6) Uiso 0.50 d P .
C4G C 0.3686(12) -0.0121(11) 0.4799(12) 0.055(4) Uiso 0.50 d P .
C5G C 0.3370(13) 0.0568(10) 0.4316(12) 0.057(4) Uiso 0.50 d P .
C6G C 0.3896(16) 0.0891(14) 0.4333(16) 0.076(6) Uiso 0.50 d P .
O7G O 0.5453(26) 0.0860(21) 0.4787(24) 0.188(13) Uiso 0.50 d P .
C8G C 0.6305(24) 0.0563(20) 0.4991(22) 0.116(9) Uiso 0.50 d P .
O9G O 0.6213(22) -0.0518(20) 0.5936(22) 0.179(11) Uiso 0.50 d P .
C10G C 0.6605(15) -0.1278(12) 0.6249(14) 0.071(5) Uiso 0.50 d P .

loop_
_atom_type_symbol
_atom_type_description
_atom_type_scat_dispersion_real
_atom_type_scat_dispersion_imag
_atom_type_scat_source
C C 0.0181 0.0091 'International Tables Vol C Tables 4.2.6.8 and 6.1.1.4'
H H 0.0000 0.0000 'International Tables Vol C Tables 4.2.6.8 and 6.1.1.4'
O O 0.0492 0.0322 'International Tables Vol C Tables 4.2.6.8 and 6.1.1.4'

loop_
_geom_angle_atom_site_label_1
_geom_angle_atom_site_label_2
_geom_angle_atom_site_label_3
_geom_angle
_geom_angle_site_symmetry_1
_geom_angle_site_symmetry_3
C63 O1 C2 116.2(6) . .
O1 C2 C3 111.6(7) . .
C4P C3 C2 105.9(12) . .
C2 C3 O5E 112.9(8) . .
O5P C4P C3 105.1(17) . .
C4P O5P C6 108.1(14) . .
C6 O5E C3 124.2(9) . .
C11 C6 O5E 119.2(8) . .
C11 C6 C7 119.7(8) . .
O5E C6 C7 120.4(8) . .
C11 C6 O5P 121.5(9) . .
C7 C6 O5P 113.4(9) . .
C8 C7 C6 116.3(7) . .
C8 C7 C83 124.4(7) . .
C6 C7 C83 119.3(7) . .
C7 C8 C9 125.9(7) . .
C8 C9 C10 115.8(7) . .
C8 C9 C77 124.8(7) . .
C10 C9 C77 119.4(7) . .
C11 C10 O22 122.2(7) . .
C11 C10 C9 119.3(7) . .
O22 C10 C9 118.4(7) . .
C10 C11 C6 123.0(8) . .
C10 C11 O12 116.9(7) . .
C6 C11 O12 120.1(7) . .
C11 O12 C13 114.5(6) . .
O12 C13 C14 107.8(6) . .
C19 C14 C15 120.0(7) . .
C19 C14 C13 120.8(7) . .
C15 C14 C13 119.0(7) . .
C16 C15 C14 119.1(7) . .
C15 C16 C17 120.8(8) . .
C16 C17 C18 120.2(7) . .
C19 C18 C17 118.5(7) . .
C19 C18 C20 121.4(7) . .
C17 C18 C20 120.0(7) . .
C14 C19 C18 121.4(7) . .
O21 C20 C18 108.1(6) . .
C53 O21 C20 113.6(5) 2_656 .
C10 O22 C23 116.4(7) . .
C24P C23 O22 120.5(11) . .
O22 C23 C24E 104.7(9) . .
O26 C24E C23 112.3(11) . .
C23 C24P C25P 111.4(14) . .
O26 C25P C24P 106.8(13) . .
C25P O26 C27 127.5(9) . .
C27 O26 C24E 104.7(8) . .
O26 C27 C28 118.5(7) . .
O26 C27 C32 119.7(7) . .
C28 C27 C32 121.8(7) . .
C27 C28 C29 116.4(7) . .
C27 C28 C77 121.2(6) . .
C29 C28 C77 122.3(7) . .
C30 C29 C28 123.8(7) . .
C29 C30 C31 117.1(6) . .
C29 C30 C71 120.8(6) . .
C31 C30 C71 122.0(6) . .
C32 C31 O43 119.4(6) . .
C32 C31 C30 121.2(7) . .
O43 C31 C30 119.2(6) . .
O33 C32 C31 119.8(7) . .
O33 C32 C27 120.3(6) . .
C31 C32 C27 119.5(7) . .
C32 O33 C34 118.5(6) . .
O33 C34 C35 108.2(6) . .
C40 C35 C36 120.0(7) . .
C40 C35 C34 121.5(7) . .
C36 C35 C34 118.5(7) . .
C35 C36 C37 119.1(8) . .
C36 C37 C38 121.4(8) . .
C39 C38 C37 119.1(7) . .
C38 C39 C40 119.3(7) . .
C38 C39 C41 118.2(7) . 2_656
C40 C39 C41 122.5(7) . 2_656
C35 C40 C39 120.9(8) . .
O42 C41 C39 108.9(6) . 2_656
C64 O42 C41 116.5(6) . .
C31 O43 C44 120.2(7) . .
C45P C44 O43 128.0(15) . .
O43 C44 C45E 104.2(10) . .
C44 C45E O47 114.0(12) . .
C44 C45P C46P 118.5(21) . .
O47 C46P C45P 107.5(16) . .
C46P O47 C48 119.7(9) . .
C48 O47 C45E 108.7(8) . .
C53 C48 C49 120.7(7) . .
C53 C48 O47 119.8(6) . .
C49 C48 O47 119.2(7) . .
C48 C49 C50 117.2(7) . .
C48 C49 C71 120.3(6) . .
C50 C49 C71 122.5(6) . .
C51 C50 C49 123.2(7) . .
C52 C51 C50 117.6(7) . .
C52 C51 C65 119.4(7) . .
C50 C51 C65 123.0(6) . .
C51 C52 O54 119.5(7) . .
C51 C52 C53 120.6(7) . .
O54 C52 C53 119.8(7) . .
C48 C53 O21 119.5(7) . 2_656
C48 C53 C52 120.6(7) . .
O21 C53 C52 119.8(7) 2_656 .
C55P O54 C52 130.2(9) . .
C52 O54 C55E 104.6(7) . .
O54 C55E C57 109.3(9) . .
O54 C55P C56P 113.7(12) . .
C57 C56P C55P 110.2(12) . .
C56P C57 O58 118.0(10) . .
O58 C57 C55E 103.0(8) . .
C59 O58 C57 116.6(6) . .
O58 C59 C64 121.9(7) . .
O58 C59 C60 118.4(6) . .
C64 C59 C60 119.3(7) . .
C61 C60 C59 118.2(7) . .
C61 C60 C65 121.9(7) . .
C59 C60 C65 119.9(6) . .
C60 C61 C62 123.4(7) . .
C63 C62 C61 116.6(7) . .
C63 C62 C83 122.1(7) . .
C61 C62 C83 121.4(7) . .
C62 C63 C64 121.0(7) . .
C62 C63 O1 118.7(6) . .
C64 C63 O1 119.9(7) . .
O42 C64 C63 119.4(6) . .
O42 C64 C59 119.2(6) . .
C63 C64 C59 121.3(7) . .
C60 C65 C51 112.8(6) . .
C60 C65 C66 111.7(6) . .
C51 C65 C66 112.8(6) . .
C67 C66 C65 113.2(6) . .
C68 C67 C66 114.1(6) . .
C67 C68 C69 112.8(7) . .
C68 C69 C70 112.5(8) . .
C49 C71 C30 111.5(6) . .
C49 C71 C72 113.8(6) . .
C30 C71 C72 112.7(6) . .
C71 C72 C73 113.9(6) . .
C74 C73 C72 111.9(6) . .
C75 C74 C73 113.3(7) . .
C76 C75 C74 115.2(8) . .
C9 C77 C28 110.9(6) . .
C9 C77 C78 110.4(6) . .
C28 C77 C78 113.4(6) . .
C79 C78 C77 114.3(7) . .
C78 C79 C80 112.9(7) . .
C81 C80 C79 113.6(7) . .
C80 C81 C82 113.1(8) . .
C7 C83 C84 112.3(7) . .
C7 C83 C62 113.0(6) . .
C84 C83 C62 111.9(6) . .
C85 C84 C83 114.0(7) . .
C86 C85 C84 114.1(7) . .
C87 C86 C85 115.7(8) . .
C88 C87 C86 116.5(8) . .
O9XB C1X C2X 120.3(11) . .
O9XB C1X C6X 115.3(10) . .
C2X C1X C6X 119.8(10) . .
C2X C1X O9XA 127.0(10) . .
C6X C1X O9XA 111.2(9) . .
C3X C2X C1X 119.9(11) . .
C2X C3X C4X 120.2(12) . .
C3X C4X C5X 121.4(12) . .
C6X C5X C4X 119.6(10) . .
C5X C6X O7X 125.5(9) . .
C5X C6X C1X 119.0(9) . .
O7X C6X C1X 115.4(9) . .
C6X O7X C8X 115.6(8) . .
C10A O9XA C1X 116.1(11) . .
C1X O9XB C10X 115.5(13) . .
O9Y C1Y C2Y 124.5(8) . .
O9Y C1Y C6Y 116.0(8) . .
C2Y C1Y C6Y 119.5(9) . .
C3Y C2Y C1Y 120.2(10) . .
C4Y C3Y C2Y 120.6(11) . .
C3Y C4Y C5Y 120.1(11) . .
C6Y C5Y C4Y 119.0(9) . .
O7Y C6Y C5Y 124.9(8) . .
O7Y C6Y C1Y 114.6(8) . .
C5Y C6Y C1Y 120.6(8) . .
C6Y O7Y C8Y 117.3(8) . .
C1Y O9Y C10Y 117.7(8) . .
C6Z C1Z C2Z 120.0 . .
C6Z C1Z O9Z 116.2(9) . .
C2Z C1Z O9Z 123.8(9) . .
C3Z C2Z C1Z 120.0 . .
C2Z C3Z C4Z 120.0 . .
C3Z C4Z C5Z 120.0 . .
C6Z C5Z C4Z 120.0 . .
O7Z C6Z C1Z 116.3(11) . .
O7Z C6Z C5Z 123.6(11) . .
C1Z C6Z C5Z 120.0 . .
C6Z O7Z C8Z 116.0(17) . .
C10Z O9Z C1Z 118.4(13) . .
C6ZB C1ZB C2ZB 120.0 . .
C3ZB C2ZB C1ZB 120.0 . .
C2ZB C3ZB C4ZB 120.0 . .
C5ZB C4ZB C3ZB 120.0 . .
C5ZB C4ZB O7ZB 108.4(17) . .
C3ZB C4ZB O7ZB 131.6(17) . .
O9ZB C5ZB C4ZB 122.3(13) . .
O9ZB C5ZB C6ZB 117.7(13) . .
C4ZB C5ZB C6ZB 120.0 . .
O9ZB C5ZB C1BZ 35.0(12) . .
C4ZB C5ZB C1BZ 156.7(15) . .
C6ZB C5ZB C1BZ 83.0(15) . .
C1ZB C6ZB C5ZB 120.0 . .
C1ZB C6ZB C1BZ 173.2(15) . .
C5ZB C6ZB C1BZ 66.0(10) . .
C8ZB O7ZB C4ZB 105.3(27) . .
C5ZB O9ZB C1BZ 115.2(22) . .
O9ZB C1BZ C6ZB 60.7(17) . .
O9ZB C1BZ C5ZB 29.8(12) . .
C6ZB C1BZ C5ZB 31.0(6) . .
C3G C1G C1G 126.1(23) 2_656 2_656
C3G C1G C6G 114.1(18) 2_656 .
C1G C1G C6G 119.1(21) 2_656 .
C3G C1G O7G 23.8(18) 2_656 .
C1G C1G O7G 132.9(23) 2_656 .
C6G C1G O7G 105.8(19) . .
C3G C1G O9G 123.2(20) 2_656 2_656
C1G C1G O9G 99.5(21) 2_656 2_656
C6G C1G O9G 31.0(13) . 2_656
O7G C1G O9G 127.3(20) . 2_656
O7G C3G C1G 109.2(50) 2_656 2_656
O7G C3G C4G 84.7(46) 2_656 .
C1G C3G C4G 108.0(21) 2_656 .
O7G C3G C8G 61.1(43) 2_656 2_656
C1G C3G C8G 139.3(25) 2_656 2_656
C4G C3G C8G 36.3(14) . 2_656
C8G C4G C5G 160.2(33) 2_656 .
C8G C4G C3G 73.5(28) 2_656 .
C5G C4G C3G 126.2(20) . .
C8G C4G O7G 56.7(26) 2_656 2_656
C5G C4G O7G 140.4(22) . 2_656
C3G C4G O7G 26.4(16) . 2_656
C8G C4G O9G 156.3(30) 2_656 2_656
C5G C4G O9G 30.8(12) . 2_656
C3G C4G O9G 103.1(18) . 2_656
O7G C4G O9G 110.3(20) 2_656 2_656
O9G C5G C6G 42.7(22) 2_656 .
O9G C5G C4G 105.1(27) 2_656 .
C6G C5G C4G 122.3(19) . .
O9G C5G C10G 53.1(23) 2_656 2_656
C6G C5G C10G 38.2(13) . 2_656
C4G C5G C10G 157.0(18) . 2_656
O9G C6G C10G 89.8(34) 2_656 2_656
O9G C6G C5G 51.4(28) 2_656 .
C10G C6G C5G 93.6(23) 2_656 .
O9G C6G C1G 85.0(31) 2_656 .
C10G C6G C1G 141.3(25) 2_656 .
C5G C6G C1G 112.2(20) . .
C3G O7G C8G 91.0(51) 2_656 .
C3G O7G C4G 68.9(42) 2_656 2_656
C8G O7G C4G 36.1(18) . 2_656
C3G O7G C1G 46.9(38) 2_656 .
C8G O7G C1G 122.7(32) . .
C4G O7G C1G 87.5(21) 2_656 .
C4G C8G O7G 87.2(35) 2_656 .
C4G C8G C3G 70.2(28) 2_656 2_656
O7G C8G C3G 27.9(19) . 2_656
C6G O9G C5G 85.9(39) 2_656 2_656
C6G O9G C10G 50.7(26) 2_656 .
C5G O9G C10G 91.1(29) 2_656 .
C6G O9G C1G 63.9(29) 2_656 2_656
C5G O9G C1G 117.7(31) 2_656 2_656
C10G O9G C1G 105.5(25) . 2_656
C6G O9G C4G 108.2(36) 2_656 2_656
C5G O9G C4G 44.1(19) 2_656 2_656
C10G O9G C4G 134.7(26) . 2_656
C1G O9G C4G 93.6(18) 2_656 2_656
C6G C10G O9G 39.5(19) 2_656 .
C6G C10G C5G 48.3(18) 2_656 2_656
O9G C10G C5G 35.8(15) . 2_656

loop_
_geom_bond_atom_site_label_1
_geom_bond_atom_site_label_2
_geom_bond_distance
_geom_bond_site_symmetry_2
O1 C63 1.391(9) .
O1 C2 1.435(10) .
C2 C3 1.528(13) .
C3 C4P 1.46(2) .
C3 O5E 1.559(15) .
C4P O5P 1.42(3) .
O5P C6 1.46(2) .
O5E C6 1.373(14) .
C6 C11 1.377(12) .
C6 C7 1.406(11) .
C7 C8 1.363(11) .
C7 C83 1.511(11) .
C8 C9 1.384(11) .
C9 C10 1.430(10) .
C9 C77 1.507(11) .
C10 C11 1.352(11) .
C10 O22 1.374(9) .
C11 O12 1.408(9) .
O12 C13 1.419(9) .
C13 C14 1.500(11) .
C14 C19 1.372(10) .
C14 C15 1.388(11) .
C15 C16 1.390(11) .
C16 C17 1.380(11) .
C17 C18 1.393(11) .
C18 C19 1.390(10) .
C18 C20 1.497(10) .
C20 O21 1.430(9) .
O21 C53 1.382(9) 2_656
O22 C23 1.420(11) .
C23 C24P 1.38(2) .
C23 C24E 1.61(2) .
C24E O26 1.61(2) .
C24P C25P 1.49(2) .
C25P O26 1.32(2) .
O26 C27 1.382(9) .
C27 C28 1.384(10) .
C27 C32 1.397(11) .
C28 C29 1.395(10) .
C28 C77 1.523(10) .
C29 C30 1.399(10) .
C30 C31 1.384(10) .
C30 C71 1.519(10) .
C31 C32 1.387(10) .
C31 O43 1.393(9) .
C32 O33 1.377(9) .
O33 C34 1.412(10) .
C34 C35 1.508(11) .
C35 C40 1.378(11) .
C35 C36 1.394(11) .
C36 C37 1.376(11) .
C37 C38 1.392(12) .
C38 C39 1.395(11) .
C39 C40 1.388(10) .
C39 C41 1.480(11) 2_656
C41 O42 1.444(9) .
C41 C39 1.481(11) 2_656
O42 C64 1.380(9) .
O43 C44 1.409(12) .
C44 C45P 1.26(2) .
C44 C45E 1.58(2) .
C45E O47 1.68(2) .
C45P C46P 1.43(3) .
C46P O47 1.35(2) .
O47 C48 1.375(9) .
C48 C53 1.384(11) .
C48 C49 1.384(10) .
C49 C50 1.407(10) .
C49 C71 1.512(11) .
C50 C51 1.388(10) .
C51 C52 1.382(10) .
C51 C65 1.522(10) .
C52 O54 1.377(9) .
C52 C53 1.393(11) .
C53 O21 1.382(9) 2_656
O54 C55P 1.30(2) .
O54 C55E 1.63(2) .
C55E C57 1.77(2) .
C55P C56P 1.48(2) .
C56P C57 1.29(2) .
C57 O58 1.415(11) .
O58 C59 1.384(9) .
C59 C64 1.373(10) .
C59 C60 1.410(11) .
C60 C61 1.366(10) .
C60 C65 1.516(10) .
C61 C62 1.410(10) .
C62 C63 1.384(11) .
C62 C83 1.532(10) .
C63 C64 1.384(10) .
C65 C66 1.550(10) .
C66 C67 1.513(10) .
C67 C68 1.507(11) .
C68 C69 1.518(12) .
C69 C70 1.527(13) .
C71 C72 1.523(10) .
C72 C73 1.534(10) .
C73 C74 1.510(10) .
C74 C75 1.510(11) .
C75 C76 1.500(13) .
C77 C78 1.538(10) .
C78 C79 1.493(12) .
C79 C80 1.526(11) .
C80 C81 1.492(13) .
C81 C82 1.515(13) .
C83 C84 1.533(11) .
C84 C85 1.521(12) .
C85 C86 1.511(12) .
C86 C87 1.495(12) .
C87 C88 1.474(13) .
C1X O9XB 1.31(2) .
C1X C2X 1.377(14) .
C1X C6X 1.412(14) .
C1X O9XA 1.53(2) .
C2X C3X 1.34(2) .
C3X C4X 1.35(2) .
C4X C5X 1.386(15) .
C5X C6X 1.337(13) .
C6X O7X 1.371(11) .
O7X C8X 1.434(12) .
O9XA C10A 1.44(2) .
O9XB C10X 1.46(2) .
C1Y O9Y 1.354(11) .
C1Y C2Y 1.370(13) .
C1Y C6Y 1.390(12) .
C2Y C3Y 1.387(15) .
C3Y C4Y 1.351(15) .
C4Y C5Y 1.406(14) .
C5Y C6Y 1.375(12) .
C6Y O7Y 1.367(11) .
O7Y C8Y 1.439(12) .
O9Y C10Y 1.440(13) .
C1Z C6Z 1.39 .
C1Z C2Z 1.39 .
C1Z O9Z 1.415(13) .
C2Z C3Z 1.39 .
C3Z C4Z 1.39 .
C4Z C5Z 1.39 .
C5Z C6Z 1.39 .
C6Z O7Z 1.30(2) .
O7Z C8Z 1.38(3) .
O9Z C10Z 1.28(2) .
C1ZB C6ZB 1.39 .
C1ZB C2ZB 1.39 .
C2ZB C3ZB 1.39 .
C3ZB C4ZB 1.39 .
C4ZB C5ZB 1.39 .
C4ZB O7ZB 1.40(3) .
C5ZB O9ZB 1.36(2) .
C5ZB C6ZB 1.39 .
C5ZB C1BZ 2.47(4) .
C6ZB C1BZ 2.68(6) .
O7ZB C8ZB 1.38(4) .
O9ZB C1BZ 1.56(3) .
C1G C3G 1.21(3) 2_656
C1G C1G 1.36(3) 2_656
C1G C6G 1.46(3) .
C1G O7G 1.57(4) .
C1G O9G 1.62(3) 2_656
C3G O7G 0.67(4) 2_656
C3G C1G 1.21(3) 2_656
C3G C4G 1.41(3) .
C3G C8G 1.44(4) 2_656
C4G C8G 0.89(3) 2_656
C4G C5G 1.31(2) .
C4G O7G 1.50(4) 2_656
C4G O9G 1.82(4) 2_656
C5G O9G 0.97(3) 2_656
C5G C6G 1.24(3) .
C5G C10G 1.65(3) 2_656
C6G O9G 0.84(3) 2_656
C6G C10G 1.02(3) 2_656
O7G C3G 0.67(4) 2_656
O7G C8G 1.26(4) .
O7G C4G 1.50(4) 2_656
C8G C4G 0.89(3) 2_656
C8G C3G 1.44(4) 2_656
O9G C6G 0.84(3) 2_656
O9G C5G 0.97(3) 2_656
O9G C10G 1.32(4) .
O9G C1G 1.62(3) 2_656
O9G C4G 1.82(4) 2_656
C10G C6G 1.02(3) 2_656
C10G C5G 1.65(3) 2_656
